data_7030678
loop_
_publ_author_name
'Johnson, Andrew L.'
'Davidson, Matthew G.'
'P\'erez, Yolanda'
'Jones, Matthew D.'
'Merle, Nicolas'
'Raithby, Paul R.'
'Richards, Stephen P.'

_publ_section_title
;
 Synthesis and structure of aluminium amine-phenolate complexes
;
_journal_coden_ASTM DTARAF
_journal_issue 28
_journal_name_full 'Dalton Transactions'
_journal_page_first 5551
_journal_page_last 5558
_journal_paper_doi 10.1039/b904534a
_journal_year 2009
_chemical_formula_sum 'C40.5 H50 Al N O4'
_chemical_formula_weight 641.79
_chemical_name_common Alox
_space_group_IT_number 2
_symmetry_cell_setting triclinic
_symmetry_space_group_name_Hall '-P 1'
_symmetry_space_group_name_H-M 'P -1'
_atom_sites_solution_hydrogens geom
_atom_sites_solution_primary direct
_atom_sites_solution_secondary difmap
_audit_creation_method SHELXL-97
_cell_angle_alpha 76.594(1)
_cell_angle_beta 73.352(1)
_cell_angle_gamma 81.093(2)
_cell_formula_units_Z 4
_cell_length_a 13.5550(3)
_cell_length_b 16.0370(5)
_cell_length_c 17.7180(5)
_cell_measurement_reflns_used 19693
_cell_measurement_temperature 150(2)
_cell_measurement_theta_max 22.70
_cell_measurement_theta_min 3.52
_cell_volume 3573.38(17)
_computing_cell_refinement 'HKL Scalepack (Otwinowski & Minor 1997)'
_computing_data_collection 'Kappa CCD'
_computing_data_reduction 'Denzo and Scalepak (Otwinowski & Minor, 1997)'
_computing_molecular_graphics 'ORTEP 3 for Windows (Farrugia, 1997)'
_computing_publication_material 'SHELXL-97 (Sheldrick, 1997)'
_computing_structure_refinement 'SHELXL-97 (Sheldrick, 1997)'
_computing_structure_solution 'SHELXS-86 (Sheldrick, 1986)'
_diffrn_ambient_temperature 150(2)
_diffrn_measured_fraction_theta_full 0.936
_diffrn_measured_fraction_theta_max 0.936
_diffrn_measurement_device_type 'Bruker Kappa CCD Diffractometer'
_diffrn_measurement_method 'omega and phi scans'
_diffrn_radiation_monochromator graphite
_diffrn_radiation_source 'fine-focus sealed tube'
_diffrn_radiation_type MoK\a
_diffrn_radiation_wavelength 0.71073
_diffrn_reflns_av_R_equivalents 0.0425
_diffrn_reflns_av_sigmaI/netI 0.0639
_diffrn_reflns_limit_h_max 14
_diffrn_reflns_limit_h_min -14
_diffrn_reflns_limit_k_max 17
_diffrn_reflns_limit_k_min -17
_diffrn_reflns_limit_l_max 17
_diffrn_reflns_limit_l_min -19
_diffrn_reflns_number 18899
_diffrn_reflns_theta_full 22.70
_diffrn_reflns_theta_max 22.70
_diffrn_reflns_theta_min 7.86
_diffrn_standards_decay_% 0
_diffrn_standards_interval_count 0
_diffrn_standards_interval_time 0
_diffrn_standards_number 0
_exptl_absorpt_coefficient_mu 0.098
_exptl_absorpt_correction_T_max 0.9874
_exptl_absorpt_correction_T_min 0.9693
_exptl_absorpt_correction_type multi-scan
_exptl_absorpt_process_details 'SORTAV (Blessing, 1995)'
_exptl_crystal_colour Colourless
_exptl_crystal_density_diffrn 1.193
_exptl_crystal_density_method 'not measured'
_exptl_crystal_description Block
_exptl_crystal_F_000 1380
_exptl_crystal_size_max 0.32
_exptl_crystal_size_mid 0.28
_exptl_crystal_size_min 0.13
_refine_diff_density_max 1.091
_refine_diff_density_min -0.583
_refine_diff_density_rms 0.052
_refine_ls_extinction_method none
_refine_ls_goodness_of_fit_ref 1.031
_refine_ls_hydrogen_treatment mixed
_refine_ls_matrix_type full
_refine_ls_number_parameters 802
_refine_ls_number_reflns 8983
_refine_ls_number_restraints 0
_refine_ls_restrained_S_all 1.031
_refine_ls_R_factor_all 0.0870
_refine_ls_R_factor_gt 0.0650
_refine_ls_shift/su_max 0.001
_refine_ls_shift/su_mean 0.000
_refine_ls_structure_factor_coef Fsqd
_refine_ls_weighting_details 'calc w=1/[\s^2^(Fo^2^)+(0.0676P)^2^+5.5324P] where P=(Fo^2^+2Fc^2^)/3'
_refine_ls_weighting_scheme calc
_refine_ls_wR_factor_gt 0.1571
_refine_ls_wR_factor_ref 0.1749
_reflns_number_gt 6924
_reflns_number_total 8983
_reflns_threshold_expression >2sigma(I)
_cod_duplicate_entry 7001677
_cod_data_source_file b904534a.txt
_cod_data_source_block '[HOiPrAl(L1)]'
_cod_depositor_comments
;
The following automatic conversions were performed:

'_symmetry_cell_setting' value 'Triclinic' changed to 'triclinic'
according to
/usr/data/users/saulius/automatic-downloads/retrospective/RSC/lib/dictionaries/cif_core.dic
dictionary named 'cif_core.dic' version 2.4.2 from
2011-04-26.

'_exptl_absorpt_correction_type' value 'Multi-scan'
changed to 'multi-scan' according to
/usr/data/users/saulius/automatic-downloads/retrospective/RSC/lib/dictionaries/cif_core.dic
dictionary named 'cif_core.dic' version 2.4.2 from 2011-04-26.

Automatic conversion script
Id: cif_fix_values 2281 2013-09-26 08:29:07Z andrius 
;
_cod_original_sg_symbol_H-M P-1
_cod_original_formula_sum 'C40.50 H50 Al N O4'
_cod_database_code 7030678

loop_
_symmetry_equiv_pos_as_xyz
'x, y, z'
'-x, -y, -z'

loop_
_atom_site_label
_atom_site_type_symbol
_atom_site_fract_x
_atom_site_fract_y
_atom_site_fract_z
_atom_site_U_iso_or_equiv
_atom_site_adp_type
_atom_site_occupancy
_atom_site_symmetry_multiplicity
_atom_site_calc_flag
_atom_site_refinement_flags
_atom_site_disorder_assembly
_atom_site_disorder_group
Al1 Al 0.21854(7) 0.22928(7) 0.88539(6) 0.0266(3) Uani 1 1 d . A .
Al2 Al 0.18952(7) 0.22255(6) 1.17874(6) 0.0258(3) Uani 1 1 d . . .
N1 N 0.1345(2) 0.26315(18) 0.80013(16) 0.0260(6) Uani 1 1 d . . .
N2 N 0.2413(2) 0.13488(18) 1.26921(17) 0.0275(7) Uani 1 1 d . . .
O1 O 0.10751(17) 0.25773(15) 0.96302(13) 0.0288(6) Uani 1 1 d . . .
O2 O 0.30574(18) 0.30640(16) 0.83108(14) 0.0340(6) Uani 1 1 d . . .
O3 O 0.24760(18) 0.12368(15) 0.86790(14) 0.0323(6) Uani 1 1 d . . .
O4 O 0.29559(19) 0.19996(17) 0.96496(17) 0.0317(6) Uani 1 1 d . . .
O5 O 0.20603(17) 0.14094(14) 1.12034(14) 0.0290(6) Uani 1 1 d . . .
O6 O 0.06895(17) 0.24552(15) 1.24498(13) 0.0307(6) Uani 1 1 d . . .
O7 O 0.28774(17) 0.28911(15) 1.16473(14) 0.0312(6) Uani 1 1 d . . .
O8 O 0.14870(18) 0.30145(15) 1.09019(16) 0.0297(6) Uani 1 1 d . . .
C1 C 0.0050(2) 0.2821(2) 0.9617(2) 0.0278(8) Uani 1 1 d . . .
C2 C -0.0741(3) 0.2609(2) 1.0315(2) 0.0305(8) Uani 1 1 d . . .
C3 C -0.1761(3) 0.2875(3) 1.0269(2) 0.0363(9) Uani 1 1 d . . .
H3 H -0.2306 0.2735 1.0740 0.044 Uiso 1 1 calc R . .
C4 C -0.2018(3) 0.3330(2) 0.9577(2) 0.0337(9) Uani 1 1 d . . .
C5 C -0.1214(3) 0.3515(2) 0.8895(2) 0.0316(8) Uani 1 1 d . . .
H5 H -0.1366 0.3821 0.8408 0.038 Uiso 1 1 calc R . .
C6 C -0.0186(3) 0.3263(2) 0.8906(2) 0.0267(8) Uani 1 1 d . . .
C7 C -0.0561(3) 0.2118(3) 1.1104(2) 0.0397(9) Uani 1 1 d . . .
H7A H 0.0161 0.1872 1.1022 0.059 Uiso 1 1 calc R . .
H7B H -0.1019 0.1655 1.1323 0.059 Uiso 1 1 calc R . .
H7C H -0.0708 0.2509 1.1483 0.059 Uiso 1 1 calc R . .
C8 C -0.3127(3) 0.3616(3) 0.9564(3) 0.0492(11) Uani 1 1 d . . .
H8A H -0.3373 0.4110 0.9828 0.074 Uiso 1 1 calc R . .
H8B H -0.3555 0.3142 0.9849 0.074 Uiso 1 1 calc R . .
H8C H -0.3173 0.3780 0.9006 0.074 Uiso 1 1 calc R . .
C9 C 0.0657(3) 0.3432(2) 0.8145(2) 0.0295(8) Uani 1 1 d . . .
H9A H 0.0346 0.3662 0.7687 0.035 Uiso 1 1 calc R . .
H9B H 0.1073 0.3872 0.8176 0.035 Uiso 1 1 calc R . .
C21 C 0.3159(3) 0.3630(2) 0.7604(2) 0.0323(9) Uani 1 1 d . . .
C22 C 0.3781(3) 0.4314(2) 0.7444(2) 0.0374(9) Uani 1 1 d . . .
C23 C 0.3872(3) 0.4892(3) 0.6722(2) 0.0419(10) Uani 1 1 d . . .
H23 H 0.4293 0.5349 0.6612 0.050 Uiso 1 1 calc R . .
C24 C 0.3383(3) 0.4841(2) 0.6148(2) 0.0392(9) Uani 1 1 d . . .
C25 C 0.2780(3) 0.4159(2) 0.6318(2) 0.0364(9) Uani 1 1 d . . .
H25 H 0.2432 0.4108 0.5938 0.044 Uiso 1 1 calc R . .
C26 C 0.2673(3) 0.3548(2) 0.7033(2) 0.0308(8) Uani 1 1 d . . .
C27 C 0.4324(3) 0.4382(3) 0.8052(3) 0.0528(12) Uani 1 1 d . . .
H27A H 0.4696 0.4900 0.7864 0.079 Uiso 1 1 calc R . .
H27B H 0.4817 0.3872 0.8123 0.079 Uiso 1 1 calc R . .
H27C H 0.3815 0.4417 0.8566 0.079 Uiso 1 1 calc R . .
C28 C 0.3493(3) 0.5499(3) 0.5372(3) 0.0513(11) Uani 1 1 d . . .
H28A H 0.3474 0.6074 0.5480 0.077 Uiso 1 1 calc R . .
H28B H 0.2924 0.5484 0.5139 0.077 Uiso 1 1 calc R . .
H28C H 0.4154 0.5365 0.4994 0.077 Uiso 1 1 calc R . .
C29 C 0.2070(3) 0.2794(2) 0.7179(2) 0.0293(8) Uani 1 1 d . . .
H29A H 0.2558 0.2274 0.7107 0.035 Uiso 1 1 calc R . .
H29B H 0.1668 0.2896 0.6774 0.035 Uiso 1 1 calc R . .
C31 C 0.2175(3) 0.0780(2) 0.8242(2) 0.0292(8) Uani 1 1 d . . .
C32 C 0.2708(3) -0.0023(2) 0.8131(2) 0.0335(9) Uani 1 1 d . . .
C33 C 0.2400(3) -0.0480(2) 0.7679(2) 0.0369(9) Uani 1 1 d . . .
H33 H 0.2771 -0.1020 0.7598 0.044 Uiso 1 1 calc R . .
C34 C 0.1574(3) -0.0188(2) 0.7337(2) 0.0343(9) Uani 1 1 d . . .
C35 C 0.1051(3) 0.0605(2) 0.7464(2) 0.0313(8) Uani 1 1 d . . .
H35 H 0.0481 0.0821 0.7241 0.038 Uiso 1 1 calc R . .
C36 C 0.1340(3) 0.1092(2) 0.7909(2) 0.0271(8) Uani 1 1 d . . .
C37 C 0.3585(3) -0.0387(3) 0.8518(3) 0.0452(10) Uani 1 1 d . . .
H37A H 0.3888 -0.0937 0.8361 0.068 Uiso 1 1 calc R . .
H37B H 0.3320 -0.0478 0.9104 0.068 Uiso 1 1 calc R . .
H37C H 0.4116 0.0019 0.8341 0.068 Uiso 1 1 calc R . .
C38 C 0.1240(3) -0.0715(3) 0.6867(3) 0.0471(10) Uani 1 1 d . . .
H38A H 0.0633 -0.1004 0.7207 0.071 Uiso 1 1 calc R . .
H38B H 0.1805 -0.1147 0.6695 0.071 Uiso 1 1 calc R . .
H38C H 0.1066 -0.0336 0.6394 0.071 Uiso 1 1 calc R . .
C39 C 0.0714(3) 0.1924(2) 0.8058(2) 0.0288(8) Uani 1 1 d . . .
H39A H 0.0296 0.2114 0.7663 0.035 Uiso 1 1 calc R . .
H39B H 0.0230 0.1819 0.8600 0.035 Uiso 1 1 calc R . .
C41 C 0.4096(11) 0.1767(10) 0.9426(10) 0.044(5) Uani 0.70 1 d P A 1
H41 H 0.4356 0.1850 0.8828 0.053 Uiso 0.70 1 calc PR A 1
C42 C 0.4333(5) 0.0859(5) 0.9791(4) 0.0527(17) Uani 0.70 1 d P A 1
H42A H 0.5062 0.0678 0.9565 0.079 Uiso 0.70 1 calc PR A 1
H42B H 0.3896 0.0497 0.9677 0.079 Uiso 0.70 1 calc PR A 1
H42C H 0.4199 0.0800 1.0374 0.079 Uiso 0.70 1 calc PR A 1
C43 C 0.4558(5) 0.2397(6) 0.9726(5) 0.0565(19) Uani 0.70 1 d P A 1
H43A H 0.4389 0.2987 0.9457 0.085 Uiso 0.70 1 calc PR A 1
H43B H 0.5311 0.2268 0.9607 0.085 Uiso 0.70 1 calc PR A 1
H43C H 0.4270 0.2341 1.0308 0.085 Uiso 0.70 1 calc PR A 1
C41' C 0.405(3) 0.200(2) 0.9555(18) 0.036(11) Uani 0.30 1 d P A 2
H41' H 0.4211 0.2603 0.9313 0.044 Uiso 0.30 1 calc PR A 2
C42' C 0.4647(13) 0.1458(12) 0.8913(11) 0.058(4) Uani 0.30 1 d P A 2
H42D H 0.4547 0.0848 0.9129 0.087 Uiso 0.30 1 calc PR A 2
H42E H 0.5385 0.1536 0.8772 0.087 Uiso 0.30 1 calc PR A 2
H42F H 0.4388 0.1651 0.8432 0.087 Uiso 0.30 1 calc PR A 2
C43' C 0.4436(10) 0.1756(11) 1.0279(9) 0.045(3) Uani 0.30 1 d P A 2
H43D H 0.4251 0.1179 1.0567 0.067 Uiso 0.30 1 calc PR A 2
H43E H 0.4127 0.2171 1.0630 0.067 Uiso 0.30 1 calc PR A 2
H43F H 0.5191 0.1759 1.0122 0.067 Uiso 0.30 1 calc PR A 2
C51 C 0.2212(3) 0.0519(2) 1.1413(2) 0.0295(8) Uani 1 1 d . . .
C52 C 0.1792(3) -0.0007(2) 1.1075(2) 0.0325(8) Uani 1 1 d . . .
C53 C 0.1996(3) -0.0895(3) 1.1302(2) 0.0403(10) Uani 1 1 d . . .
H53 H 0.1726 -0.1255 1.1069 0.048 Uiso 1 1 calc R . .
C54 C 0.2563(3) -0.1282(2) 1.1843(3) 0.0428(10) Uani 1 1 d . . .
C55 C 0.2964(3) -0.0743(2) 1.2171(2) 0.0394(9) Uani 1 1 d . . .
H55 H 0.3354 -0.0989 1.2549 0.047 Uiso 1 1 calc R . .
C56 C 0.2804(3) 0.0149(2) 1.1955(2) 0.0308(8) Uani 1 1 d . . .
C57 C 0.1122(3) 0.0339(3) 1.0504(2) 0.0406(9) Uani 1 1 d . . .
H57A H 0.1309 0.0006 1.0075 0.061 Uiso 1 1 calc R . .
H57B H 0.1228 0.0945 1.0268 0.061 Uiso 1 1 calc R . .
H57C H 0.0394 0.0290 1.0796 0.061 Uiso 1 1 calc R . .
C58 C 0.2729(4) -0.2251(3) 1.2084(3) 0.0615(13) Uani 1 1 d . . .
H58A H 0.2430 -0.2519 1.1767 0.092 Uiso 1 1 calc R . .
H58B H 0.2393 -0.2432 1.2656 0.092 Uiso 1 1 calc R . .
H58C H 0.3472 -0.2431 1.1983 0.092 Uiso 1 1 calc R . .
C59 C 0.3230(3) 0.0710(2) 1.2329(2) 0.0321(8) Uani 1 1 d . . .
H59A H 0.3783 0.1020 1.1915 0.039 Uiso 1 1 calc R . .
H59B H 0.3540 0.0345 1.2751 0.039 Uiso 1 1 calc R . .
C61 C 0.0279(3) 0.2201(2) 1.3254(2) 0.0303(8) Uani 1 1 d . . .
C62 C -0.0579(3) 0.2694(3) 1.3639(2) 0.0365(9) Uani 1 1 d . . .
C63 C -0.0987(3) 0.2441(3) 1.4461(2) 0.0399(9) Uani 1 1 d . . .
H63 H -0.1559 0.2786 1.4723 0.048 Uiso 1 1 calc R . .
C64 C -0.0596(3) 0.1705(3) 1.4918(2) 0.0391(9) Uani 1 1 d . . .
C65 C 0.0234(3) 0.1217(3) 1.4515(2) 0.0353(9) Uani 1 1 d . . .
H65 H 0.0508 0.0704 1.4810 0.042 Uiso 1 1 calc R . .
C66 C 0.0685(3) 0.1453(2) 1.3691(2) 0.0287(8) Uani 1 1 d . . .
C67 C -0.1056(3) 0.3469(3) 1.3153(3) 0.0520(11) Uani 1 1 d . . .
H67A H -0.1354 0.3281 1.2785 0.078 Uiso 1 1 calc R . .
H67B H -0.0523 0.3855 1.2843 0.078 Uiso 1 1 calc R . .
H67C H -0.1601 0.3775 1.3515 0.078 Uiso 1 1 calc R . .
C68 C -0.1033(3) 0.1461(3) 1.5816(2) 0.0515(11) Uani 1 1 d . . .
H68A H -0.0684 0.0908 1.6022 0.077 Uiso 1 1 calc R . .
H68B H -0.1776 0.1409 1.5938 0.077 Uiso 1 1 calc R . .
H68C H -0.0923 0.1906 1.6072 0.077 Uiso 1 1 calc R . .
C69 C 0.1542(3) 0.0881(2) 1.3274(2) 0.0318(8) Uani 1 1 d . . .
H69A H 0.1258 0.0560 1.2982 0.038 Uiso 1 1 calc R . .
H69B H 0.1818 0.0454 1.3683 0.038 Uiso 1 1 calc R . .
C71 C 0.3716(3) 0.2831(2) 1.1942(2) 0.0292(8) Uani 1 1 d . . .
C72 C 0.4493(3) 0.3380(2) 1.1535(2) 0.0309(8) Uani 1 1 d . . .
C73 C 0.5351(3) 0.3303(2) 1.1838(2) 0.0338(9) Uani 1 1 d . . .
H73 H 0.5884 0.3670 1.1560 0.041 Uiso 1 1 calc R . .
C74 C 0.5464(3) 0.2716(2) 1.2526(2) 0.0318(8) Uani 1 1 d . . .
C75 C 0.4659(3) 0.2205(2) 1.2934(2) 0.0322(8) Uani 1 1 d . . .
H75 H 0.4710 0.1803 1.3412 0.039 Uiso 1 1 calc R . .
C76 C 0.3778(3) 0.2267(2) 1.2658(2) 0.0294(8) Uani 1 1 d . . .
C77 C 0.4358(3) 0.4069(3) 1.0829(2) 0.0425(10) Uani 1 1 d . . .
H77A H 0.4469 0.3809 1.0358 0.064 Uiso 1 1 calc R . .
H77B H 0.4861 0.4490 1.0714 0.064 Uiso 1 1 calc R . .
H77C H 0.3656 0.4359 1.0951 0.064 Uiso 1 1 calc R . .
C78 C 0.6405(3) 0.2673(3) 1.2838(3) 0.0410(10) Uani 1 1 d . . .
H78A H 0.7031 0.2543 1.2425 0.061 Uiso 1 1 calc R . .
H78B H 0.6357 0.2219 1.3321 0.061 Uiso 1 1 calc R . .
H78C H 0.6434 0.3228 1.2969 0.061 Uiso 1 1 calc R . .
C79 C 0.2856(3) 0.1799(2) 1.3158(2) 0.0308(8) Uani 1 1 d . . .
H79A H 0.3059 0.1369 1.3600 0.037 Uiso 1 1 calc R . .
H79B H 0.2311 0.2217 1.3403 0.037 Uiso 1 1 calc R . .
C81 C 0.1354(3) 0.3954(2) 1.0792(2) 0.0326(8) Uani 1 1 d . . .
H81 H 0.1620 0.4119 1.1203 0.039 Uiso 1 1 calc R . .
C82 C 0.1991(3) 0.4340(3) 0.9974(2) 0.0431(10) Uani 1 1 d . . .
H82A H 0.2710 0.4087 0.9906 0.065 Uiso 1 1 calc R . .
H82B H 0.1964 0.4964 0.9924 0.065 Uiso 1 1 calc R . .
H82C H 0.1715 0.4220 0.9560 0.065 Uiso 1 1 calc R . .
C83 C 0.0222(3) 0.4273(3) 1.0932(2) 0.0429(10) Uani 1 1 d . . .
H83A H -0.0046 0.4151 1.0514 0.064 Uiso 1 1 calc R . .
H83B H 0.0137 0.4895 1.0911 0.064 Uiso 1 1 calc R . .
H83C H -0.0160 0.3979 1.1460 0.064 Uiso 1 1 calc R . .
C101 C -0.2836(3) 0.5191(3) 0.7240(3) 0.117(2) Uiso 1 1 d G B 1
H101 H -0.3453 0.5433 0.7562 0.140 Uiso 1 1 calc R B 1
C102 C -0.1892(4) 0.5486(3) 0.7159(3) 0.104(2) Uiso 1 1 d G B 1
H102 H -0.1863 0.5929 0.7425 0.125 Uiso 1 1 calc R B 1
C103 C -0.0990(3) 0.5132(3) 0.6689(3) 0.108(2) Uiso 1 1 d G B 1
H103 H -0.0344 0.5333 0.6633 0.130 Uiso 1 1 calc R B 1
C104 C -0.1032(3) 0.4484(3) 0.6300(3) 0.0893(18) Uiso 1 1 d G B 1
C105 C -0.1976(3) 0.4189(3) 0.6381(3) 0.0909(18) Uiso 1 1 d G B 1
H105 H -0.2005 0.3746 0.6115 0.109 Uiso 1 1 calc R B 1
C106 C -0.2878(3) 0.4543(3) 0.6851(3) 0.114(2) Uiso 1 1 d G B 1
H106 H -0.3523 0.4341 0.6907 0.137 Uiso 1 1 calc R B 1
C107 C -0.0094(8) 0.4062(7) 0.5823(7) 0.149(3) Uiso 1 1 d . B 1
H10A H 0.0473 0.4430 0.5673 0.224 Uiso 1 1 calc R B 1
H10B H -0.0230 0.3967 0.5337 0.224 Uiso 1 1 calc R B 1
H10C H 0.0099 0.3507 0.6144 0.224 Uiso 1 1 calc R B 1
C301 C 0.33472(16) 0.28747(15) 0.47769(15) 0.0424(10) Uani 1 1 d G C 1
C302 C 0.23593(19) 0.31252(13) 0.46711(16) 0.0454(10) Uani 1 1 d G C 1
H302 H 0.2211 0.3677 0.4366 0.055 Uiso 1 1 calc R C 1
C303 C 0.15887(15) 0.25678(17) 0.50124(17) 0.0489(11) Uani 1 1 d G C 1
H303 H 0.0914 0.2739 0.4940 0.059 Uiso 1 1 calc R C 1
C304 C 0.18061(17) 0.17601(16) 0.54595(16) 0.0473(11) Uani 1 1 d G C 1
H304 H 0.1279 0.1379 0.5693 0.057 Uiso 1 1 calc R C 1
C305 C 0.27940(19) 0.15096(14) 0.55653(16) 0.0484(11) Uani 1 1 d G C 1
H305 H 0.2943 0.0958 0.5871 0.058 Uiso 1 1 calc R C 1
C306 C 0.35646(15) 0.20670(17) 0.52240(16) 0.0466(10) Uani 1 1 d G C 1
H306 H 0.4240 0.1896 0.5296 0.056 Uiso 1 1 calc R C 1
C307 C 0.4185(4) 0.3477(3) 0.4417(3) 0.0591(12) Uani 1 1 d . C 1
H30A H 0.4212 0.3704 0.3849 0.089 Uiso 1 1 calc R C 1
H30B H 0.4852 0.3164 0.4463 0.089 Uiso 1 1 calc R C 1
H30C H 0.4035 0.3954 0.4704 0.089 Uiso 1 1 calc R C 1
C401 C 0.5578(2) 1.17640(19) 0.61967(19) 0.0637(14) Uani 1 1 d G D 1
C402 C 0.6314(2) 1.1615(2) 0.55003(18) 0.0622(13) Uani 1 1 d G D 1
H402 H 0.6773 1.2037 0.5201 0.075 Uiso 1 1 calc R D 1
C403 C 0.6377(2) 1.0849(3) 0.52423(17) 0.0835(18) Uani 1 1 d G D 1
H403 H 0.6880 1.0747 0.4766 0.100 Uiso 1 1 calc R D 1
C404 C 0.5705(3) 1.0231(2) 0.5681(2) 0.0764(16) Uani 1 1 d G D 1
H404 H 0.5748 0.9707 0.5505 0.092 Uiso 1 1 calc R D 1
C405 C 0.4969(2) 1.0380(2) 0.6377(2) 0.0675(14) Uani 1 1 d G D 1
H405 H 0.4509 0.9958 0.6677 0.081 Uiso 1 1 calc R D 1
C406 C 0.4906(2) 1.1146(2) 0.66353(16) 0.0631(14) Uani 1 1 d G D 1
H406 H 0.4403 1.1248 0.7111 0.076 Uiso 1 1 calc R D 1
C407 C 0.5467(5) 1.2584(4) 0.6461(4) 0.094(2) Uani 1 1 d . D 1
H40A H 0.6143 1.2810 0.6306 0.141 Uiso 1 1 calc R D 1
H40B H 0.5195 1.2491 0.7046 0.141 Uiso 1 1 calc R D 1
H40C H 0.4988 1.2998 0.6206 0.141 Uiso 1 1 calc R D 1
H4 H 0.269(3) 0.176(3) 1.015(3) 0.047(13) Uiso 1 1 d . E 1
H8 H 0.133(3) 0.289(3) 1.053(3) 0.033(11) Uiso 1 1 d . F 1

loop_
_atom_site_aniso_label
_atom_site_aniso_U_11
_atom_site_aniso_U_22
_atom_site_aniso_U_33
_atom_site_aniso_U_23
_atom_site_aniso_U_13
_atom_site_aniso_U_12
Al1 0.0260(6) 0.0308(6) 0.0241(6) -0.0071(4) -0.0050(4) -0.0062(4)
Al2 0.0277(6) 0.0260(6) 0.0238(6) -0.0042(4) -0.0085(4) -0.0006(4)
N1 0.0277(15) 0.0268(16) 0.0222(15) -0.0043(12) -0.0027(12) -0.0065(12)
N2 0.0283(15) 0.0251(16) 0.0303(16) -0.0059(13) -0.0089(12) -0.0029(12)
O1 0.0262(13) 0.0358(14) 0.0250(13) -0.0067(11) -0.0069(10) -0.0033(10)
O2 0.0337(14) 0.0410(15) 0.0284(14) -0.0057(12) -0.0062(11) -0.0125(11)
O3 0.0335(13) 0.0336(14) 0.0342(14) -0.0108(11) -0.0131(11) -0.0020(11)
O4 0.0234(15) 0.0450(16) 0.0264(16) -0.0100(13) -0.0041(11) -0.0027(11)
O5 0.0339(13) 0.0261(14) 0.0287(13) -0.0048(10) -0.0125(10) -0.0001(10)
O6 0.0312(13) 0.0360(14) 0.0225(13) -0.0049(11) -0.0057(10) 0.0003(10)
O7 0.0317(13) 0.0301(14) 0.0313(14) -0.0002(11) -0.0122(11) -0.0032(10)
O8 0.0384(14) 0.0265(14) 0.0264(14) -0.0054(11) -0.0144(12) 0.0018(10)
C1 0.0229(18) 0.031(2) 0.032(2) -0.0109(16) -0.0073(15) -0.0012(15)
C2 0.029(2) 0.033(2) 0.028(2) -0.0048(16) -0.0067(16) -0.0030(15)
C3 0.029(2) 0.045(2) 0.034(2) -0.0109(18) -0.0028(16) -0.0053(17)
C4 0.028(2) 0.038(2) 0.036(2) -0.0109(18) -0.0081(17) -0.0007(16)
C5 0.037(2) 0.027(2) 0.032(2) -0.0073(16) -0.0135(17) 0.0022(16)
C6 0.0290(19) 0.0244(19) 0.0268(19) -0.0062(15) -0.0071(15) -0.0020(14)
C7 0.033(2) 0.053(3) 0.029(2) -0.0039(18) -0.0021(16) -0.0097(18)
C8 0.032(2) 0.062(3) 0.051(3) -0.009(2) -0.0122(19) 0.0045(19)
C9 0.0331(19) 0.028(2) 0.0262(19) -0.0031(15) -0.0074(15) -0.0029(15)
C21 0.031(2) 0.033(2) 0.030(2) -0.0100(17) 0.0009(16) -0.0062(16)
C22 0.033(2) 0.038(2) 0.038(2) -0.0143(19) 0.0053(17) -0.0100(17)
C23 0.041(2) 0.033(2) 0.044(3) -0.0101(19) 0.0082(19) -0.0127(17)
C24 0.038(2) 0.031(2) 0.037(2) -0.0044(17) 0.0063(18) -0.0030(17)
C25 0.035(2) 0.035(2) 0.032(2) -0.0074(18) 0.0018(16) -0.0020(17)
C26 0.0306(19) 0.030(2) 0.027(2) -0.0065(16) 0.0013(15) -0.0055(15)
C27 0.054(3) 0.058(3) 0.050(3) -0.018(2) -0.001(2) -0.031(2)
C28 0.050(3) 0.039(2) 0.050(3) 0.003(2) 0.003(2) -0.0075(19)
C29 0.0324(19) 0.033(2) 0.0219(19) -0.0071(16) -0.0037(15) -0.0057(15)
C31 0.033(2) 0.031(2) 0.0254(19) -0.0065(16) -0.0063(15) -0.0094(16)
C32 0.035(2) 0.030(2) 0.036(2) -0.0062(17) -0.0088(16) -0.0069(16)
C33 0.041(2) 0.028(2) 0.041(2) -0.0075(17) -0.0076(18) -0.0069(17)
C34 0.042(2) 0.031(2) 0.031(2) -0.0064(17) -0.0069(17) -0.0126(17)
C35 0.034(2) 0.033(2) 0.027(2) -0.0019(16) -0.0084(16) -0.0102(16)
C36 0.0273(18) 0.029(2) 0.0239(19) -0.0034(15) -0.0030(15) -0.0091(15)
C37 0.048(2) 0.035(2) 0.059(3) -0.016(2) -0.024(2) 0.0057(18)
C38 0.058(3) 0.042(2) 0.051(3) -0.018(2) -0.020(2) -0.010(2)
C39 0.0280(19) 0.034(2) 0.0279(19) -0.0064(16) -0.0091(15) -0.0084(15)
C41 0.014(5) 0.087(11) 0.040(7) -0.043(6) -0.006(4) 0.011(5)
C42 0.041(3) 0.072(5) 0.052(4) -0.030(4) -0.022(3) 0.020(3)
C43 0.036(4) 0.090(6) 0.055(5) -0.025(5) -0.014(3) -0.017(4)
C41' 0.054(18) 0.034(13) 0.008(11) -0.005(12) 0.002(9) 0.016(11)
C42' 0.047(9) 0.086(12) 0.051(10) -0.030(10) -0.015(8) -0.004(8)
C43' 0.033(7) 0.059(10) 0.046(9) -0.021(8) -0.012(6) 0.005(7)
C51 0.0325(19) 0.025(2) 0.028(2) -0.0056(16) -0.0060(16) 0.0021(15)
C52 0.036(2) 0.032(2) 0.030(2) -0.0077(16) -0.0075(16) -0.0046(16)
C53 0.053(2) 0.035(2) 0.039(2) -0.0134(18) -0.0142(19) -0.0091(18)
C54 0.054(2) 0.029(2) 0.048(2) -0.0121(19) -0.016(2) 0.0010(18)
C55 0.048(2) 0.032(2) 0.040(2) -0.0082(18) -0.0200(19) 0.0066(17)
C56 0.033(2) 0.026(2) 0.033(2) -0.0066(16) -0.0100(16) 0.0010(15)
C57 0.050(2) 0.040(2) 0.038(2) -0.0077(18) -0.0180(19) -0.0109(18)
C58 0.090(4) 0.031(2) 0.073(3) -0.013(2) -0.037(3) 0.000(2)
C59 0.032(2) 0.029(2) 0.038(2) -0.0071(16) -0.0154(16) 0.0030(15)
C61 0.0307(19) 0.037(2) 0.025(2) -0.0065(17) -0.0075(15) -0.0089(16)
C62 0.029(2) 0.046(2) 0.033(2) -0.0096(18) -0.0063(17) -0.0028(17)
C63 0.032(2) 0.051(3) 0.033(2) -0.0114(19) -0.0010(17) -0.0050(18)
C64 0.037(2) 0.052(3) 0.029(2) -0.0064(19) -0.0044(17) -0.0164(19)
C65 0.039(2) 0.038(2) 0.032(2) -0.0015(17) -0.0130(17) -0.0153(17)
C66 0.0307(19) 0.031(2) 0.028(2) -0.0047(16) -0.0103(16) -0.0088(15)
C67 0.041(2) 0.065(3) 0.037(2) -0.010(2) -0.0024(19) 0.017(2)
C68 0.051(3) 0.066(3) 0.031(2) -0.002(2) -0.0014(19) -0.017(2)
C69 0.037(2) 0.030(2) 0.030(2) -0.0004(16) -0.0126(16) -0.0071(16)
C71 0.0283(19) 0.029(2) 0.033(2) -0.0086(17) -0.0111(16) 0.0002(15)
C72 0.030(2) 0.029(2) 0.030(2) -0.0040(16) -0.0053(16) -0.0013(15)
C73 0.028(2) 0.031(2) 0.041(2) -0.0117(18) -0.0028(16) -0.0047(15)
C74 0.0264(19) 0.033(2) 0.041(2) -0.0177(18) -0.0087(16) -0.0014(16)
C75 0.037(2) 0.032(2) 0.030(2) -0.0080(16) -0.0129(16) 0.0007(16)
C76 0.031(2) 0.0270(19) 0.032(2) -0.0100(16) -0.0088(16) -0.0004(15)
C77 0.035(2) 0.042(2) 0.043(2) 0.0038(19) -0.0067(18) -0.0081(18)
C78 0.035(2) 0.039(2) 0.055(3) -0.0158(19) -0.0173(19) -0.0010(17)
C79 0.036(2) 0.033(2) 0.0265(19) -0.0037(16) -0.0141(16) -0.0037(16)
C81 0.043(2) 0.025(2) 0.031(2) -0.0058(16) -0.0157(17) 0.0031(16)
C82 0.051(2) 0.036(2) 0.040(2) -0.0030(18) -0.0130(19) -0.0024(18)
C83 0.046(2) 0.038(2) 0.039(2) -0.0057(19) -0.0115(18) 0.0099(18)
C301 0.046(2) 0.054(3) 0.031(2) -0.013(2) -0.0068(18) -0.013(2)
C302 0.054(3) 0.046(3) 0.040(2) -0.008(2) -0.017(2) -0.009(2)
C303 0.046(2) 0.061(3) 0.048(3) -0.011(2) -0.022(2) -0.013(2)
C304 0.053(3) 0.058(3) 0.036(2) -0.006(2) -0.0106(19) -0.023(2)
C305 0.057(3) 0.054(3) 0.034(2) -0.006(2) -0.014(2) -0.007(2)
C306 0.040(2) 0.062(3) 0.039(2) -0.008(2) -0.0119(19) -0.010(2)
C307 0.060(3) 0.064(3) 0.055(3) -0.020(2) -0.004(2) -0.024(2)
C401 0.055(3) 0.077(4) 0.062(3) -0.010(3) -0.030(3) 0.007(3)
C402 0.039(3) 0.080(4) 0.058(3) 0.004(3) -0.012(2) -0.005(2)
C403 0.062(3) 0.112(5) 0.064(4) -0.004(4) -0.017(3) 0.007(3)
C404 0.086(4) 0.070(4) 0.079(4) -0.008(3) -0.046(3) 0.009(3)
C405 0.058(3) 0.077(4) 0.060(3) 0.002(3) -0.021(3) 0.002(3)
C406 0.042(3) 0.081(4) 0.057(3) 0.024(3) -0.022(2) -0.017(2)
C407 0.103(5) 0.090(5) 0.109(5) -0.020(4) -0.068(4) 0.008(4)

loop_
_atom_type_symbol
_atom_type_description
_atom_type_scat_dispersion_real
_atom_type_scat_dispersion_imag
_atom_type_scat_source
C C 0.0033 0.0016 'International Tables Vol C Tables 4.2.6.8 and 6.1.1.4'
H H 0.0000 0.0000 'International Tables Vol C Tables 4.2.6.8 and 6.1.1.4'
Al Al 0.0645 0.0514 'International Tables Vol C Tables 4.2.6.8 and 6.1.1.4'
N N 0.0061 0.0033 'International Tables Vol C Tables 4.2.6.8 and 6.1.1.4'
O O 0.0106 0.0060 'International Tables Vol C Tables 4.2.6.8 and 6.1.1.4'

loop_
_geom_angle_atom_site_label_1
_geom_angle_atom_site_label_2
_geom_angle_atom_site_label_3
_geom_angle
O3 Al1 O2 118.79(12)
O3 Al1 O1 121.43(12)
O2 Al1 O1 119.59(12)
O3 Al1 O4 89.75(11)
O2 Al1 O4 88.15(12)
O1 Al1 O4 87.70(11)
O3 Al1 N1 91.32(11)
O2 Al1 N1 91.44(11)
O1 Al1 N1 91.63(11)
O4 Al1 N1 178.92(12)
O6 Al2 O7 117.57(12)
O6 Al2 O5 120.41(12)
O7 Al2 O5 121.72(12)
O6 Al2 O8 91.08(11)
O7 Al2 O8 87.43(11)
O5 Al2 O8 86.12(11)
O6 Al2 N2 92.33(11)
O7 Al2 N2 91.53(11)
O5 Al2 N2 91.64(11)
O8 Al2 N2 176.54(12)
C39 N1 C9 110.1(3)
C39 N1 C29 108.7(3)
C9 N1 C29 109.7(3)
C39 N1 Al1 110.5(2)
C9 N1 Al1 108.4(2)
C29 N1 Al1 109.5(2)
C59 N2 C69 109.0(3)
C59 N2 C79 109.0(3)
C69 N2 C79 107.5(3)
C59 N2 Al2 109.6(2)
C69 N2 Al2 110.7(2)
C79 N2 Al2 111.0(2)
C1 O1 Al1 130.6(2)
C21 O2 Al1 134.3(2)
C31 O3 Al1 135.1(2)
C41' O4 C41 18.0(17)
C41' O4 Al1 129.8(12)
C41 O4 Al1 121.3(6)
C41' O4 H4 107(3)
C41 O4 H4 110(3)
Al1 O4 H4 123(3)
C51 O5 Al2 130.8(2)
C61 O6 Al2 133.8(2)
C71 O7 Al2 135.2(2)
C81 O8 Al2 125.9(2)
C81 O8 H8 108(3)
Al2 O8 H8 126(3)
O1 C1 C6 119.9(3)
O1 C1 C2 119.8(3)
C6 C1 C2 120.3(3)
C1 C2 C3 117.4(3)
C1 C2 C7 124.0(3)
C3 C2 C7 118.6(3)
C4 C3 C2 123.6(3)
C4 C3 H3 118.2
C2 C3 H3 118.2
C3 C4 C5 117.3(3)
C3 C4 C8 121.5(3)
C5 C4 C8 121.3(3)
C4 C5 C6 121.5(3)
C4 C5 H5 119.2
C6 C5 H5 119.2
C1 C6 C5 119.9(3)
C1 C6 C9 120.2(3)
C5 C6 C9 119.8(3)
C2 C7 H7A 109.5
C2 C7 H7B 109.5
H7A C7 H7B 109.5
C2 C7 H7C 109.5
H7A C7 H7C 109.5
H7B C7 H7C 109.5
C4 C8 H8A 109.5
C4 C8 H8B 109.5
H8A C8 H8B 109.5
C4 C8 H8C 109.5
H8A C8 H8C 109.5
H8B C8 H8C 109.5
N1 C9 C6 111.4(3)
N1 C9 H9A 109.4
C6 C9 H9A 109.4
N1 C9 H9B 109.4
C6 C9 H9B 109.4
H9A C9 H9B 108.0
O2 C21 C26 121.4(3)
O2 C21 C22 118.7(3)
C26 C21 C22 119.9(3)
C23 C22 C21 118.1(4)
C23 C22 C27 122.5(3)
C21 C22 C27 119.4(4)
C22 C23 C24 123.7(4)
C22 C23 H23 118.2
C24 C23 H23 118.2
C23 C24 C25 117.1(4)
C23 C24 C28 121.7(4)
C25 C24 C28 121.2(4)
C24 C25 C26 121.7(4)
C24 C25 H25 119.1
C26 C25 H25 119.1
C25 C26 C21 119.5(3)
C25 C26 C29 120.6(3)
C21 C26 C29 119.8(3)
C22 C27 H27A 109.5
C22 C27 H27B 109.5
H27A C27 H27B 109.5
C22 C27 H27C 109.5
H27A C27 H27C 109.5
H27B C27 H27C 109.5
C24 C28 H28A 109.5
C24 C28 H28B 109.5
H28A C28 H28B 109.5
C24 C28 H28C 109.5
H28A C28 H28C 109.5
H28B C28 H28C 109.5
C26 C29 N1 113.1(3)
C26 C29 H29A 109.0
N1 C29 H29A 109.0
C26 C29 H29B 109.0
N1 C29 H29B 109.0
H29A C29 H29B 107.8
O3 C31 C36 121.2(3)
O3 C31 C32 119.1(3)
C36 C31 C32 119.7(3)
C33 C32 C31 118.7(3)
C33 C32 C37 121.0(3)
C31 C32 C37 120.3(3)
C32 C33 C34 123.1(4)
C32 C33 H33 118.4
C34 C33 H33 118.4
C35 C34 C33 117.0(3)
C35 C34 C38 121.2(3)
C33 C34 C38 121.7(3)
C34 C35 C36 121.9(3)
C34 C35 H35 119.1
C36 C35 H35 119.1
C35 C36 C31 119.6(3)
C35 C36 C39 119.4(3)
C31 C36 C39 120.9(3)
C32 C37 H37A 109.5
C32 C37 H37B 109.5
H37A C37 H37B 109.5
C32 C37 H37C 109.5
H37A C37 H37C 109.5
H37B C37 H37C 109.5
C34 C38 H38A 109.5
C34 C38 H38B 109.5
H38A C38 H38B 109.5
C34 C38 H38C 109.5
H38A C38 H38C 109.5
H38B C38 H38C 109.5
N1 C39 C36 114.2(3)
N1 C39 H39A 108.7
C36 C39 H39A 108.7
N1 C39 H39B 108.7
C36 C39 H39B 108.7
H39A C39 H39B 107.6
C42 C41 O4 109.8(10)
C42 C41 C43 113.0(11)
O4 C41 C43 105.6(10)
C42 C41 H41 109.5
O4 C41 H41 109.5
C43 C41 H41 109.5
C41 C42 H42A 109.5
C41 C42 H42B 109.5
H42A C42 H42B 109.5
C41 C42 H42C 109.5
H42A C42 H42C 109.5
H42B C42 H42C 109.5
C41 C43 H43A 109.5
C41 C43 H43B 109.5
H43A C43 H43B 109.5
C41 C43 H43C 109.5
H43A C43 H43C 109.5
H43B C43 H43C 109.5
O4 C41' C43' 119(2)
O4 C41' C42' 109(3)
C43' C41' C42' 112(2)
O4 C41' H41' 105.7
C43' C41' H41' 105.7
C42' C41' H41' 105.7
C41' C42' H42D 109.5
C41' C42' H42E 109.5
H42D C42' H42E 109.5
C41' C42' H42F 109.5
H42D C42' H42F 109.5
H42E C42' H42F 109.5
C41' C43' H43D 109.5
C41' C43' H43E 109.5
H43D C43' H43E 109.5
C41' C43' H43F 109.5
H43D C43' H43F 109.5
H43E C43' H43F 109.5
O5 C51 C56 119.2(3)
O5 C51 C52 120.7(3)
C56 C51 C52 120.1(3)
C53 C52 C51 117.4(3)
C53 C52 C57 119.2(3)
C51 C52 C57 123.5(3)
C54 C53 C52 124.1(3)
C54 C53 H53 117.9
C52 C53 H53 117.9
C53 C54 C55 117.1(4)
C53 C54 C58 121.5(4)
C55 C54 C58 121.4(4)
C56 C55 C54 121.4(4)
C56 C55 H55 119.3
C54 C55 H55 119.3
C55 C56 C51 119.8(3)
C55 C56 C59 120.1(3)
C51 C56 C59 120.1(3)
C52 C57 H57A 109.5
C52 C57 H57B 109.5
H57A C57 H57B 109.5
C52 C57 H57C 109.5
H57A C57 H57C 109.5
H57B C57 H57C 109.5
C54 C58 H58A 109.5
C54 C58 H58B 109.5
H58A C58 H58B 109.5
C54 C58 H58C 109.5
H58A C58 H58C 109.5
H58B C58 H58C 109.5
C56 C59 N2 111.9(3)
C56 C59 H59A 109.2
N2 C59 H59A 109.2
C56 C59 H59B 109.2
N2 C59 H59B 109.2
H59A C59 H59B 107.9
O6 C61 C66 121.2(3)
O6 C61 C62 118.8(3)
C66 C61 C62 120.0(3)
C63 C62 C61 118.7(4)
C63 C62 C67 121.7(3)
C61 C62 C67 119.6(3)
C62 C63 C64 122.9(4)
C62 C63 H63 118.5
C64 C63 H63 118.5
C65 C64 C63 117.0(3)
C65 C64 C68 121.1(4)
C63 C64 C68 121.8(4)
C64 C65 C66 122.2(4)
C64 C65 H65 118.9
C66 C65 H65 118.9
C61 C66 C65 119.1(3)
C61 C66 C69 120.5(3)
C65 C66 C69 120.3(3)
C62 C67 H67A 109.5
C62 C67 H67B 109.5
H67A C67 H67B 109.5
C62 C67 H67C 109.5
H67A C67 H67C 109.5
H67B C67 H67C 109.5
C64 C68 H68A 109.5
C64 C68 H68B 109.5
H68A C68 H68B 109.5
C64 C68 H68C 109.5
H68A C68 H68C 109.5
H68B C68 H68C 109.5
C66 C69 N2 114.0(3)
C66 C69 H69A 108.7
N2 C69 H69A 108.7
C66 C69 H69B 108.7
N2 C69 H69B 108.7
H69A C69 H69B 107.6
O7 C71 C76 120.9(3)
O7 C71 C72 118.8(3)
C76 C71 C72 120.2(3)
C73 C72 C71 118.2(3)
C73 C72 C77 121.4(3)
C71 C72 C77 120.2(3)
C74 C73 C72 123.0(3)
C74 C73 H73 118.5
C72 C73 H73 118.5
C73 C74 C75 117.3(3)
C73 C74 C78 120.8(3)
C75 C74 C78 121.8(3)
C74 C75 C76 121.5(3)
C74 C75 H75 119.2
C76 C75 H75 119.2
C71 C76 C75 119.5(3)
C71 C76 C79 119.2(3)
C75 C76 C79 121.0(3)
C72 C77 H77A 109.5
C72 C77 H77B 109.5
H77A C77 H77B 109.5
C72 C77 H77C 109.5
H77A C77 H77C 109.5
H77B C77 H77C 109.5
C74 C78 H78A 109.5
C74 C78 H78B 109.5
H78A C78 H78B 109.5
C74 C78 H78C 109.5
H78A C78 H78C 109.5
H78B C78 H78C 109.5
N2 C79 C76 113.7(3)
N2 C79 H79A 108.8
C76 C79 H79A 108.8
N2 C79 H79B 108.8
C76 C79 H79B 108.8
H79A C79 H79B 107.7
O8 C81 C82 109.5(3)
O8 C81 C83 110.2(3)
C82 C81 C83 113.0(3)
O8 C81 H81 108.0
C82 C81 H81 108.0
C83 C81 H81 108.0
C81 C82 H82A 109.5
C81 C82 H82B 109.5
H82A C82 H82B 109.5
C81 C82 H82C 109.5
H82A C82 H82C 109.5
H82B C82 H82C 109.5
C81 C83 H83A 109.5
C81 C83 H83B 109.5
H83A C83 H83B 109.5
C81 C83 H83C 109.5
H83A C83 H83C 109.5
H83B C83 H83C 109.5
C102 C101 C106 120.0
C102 C101 H101 120.0
C106 C101 H101 120.0
C103 C102 C101 120.0
C103 C102 H102 120.0
C101 C102 H102 120.0
C104 C103 C102 120.0
C104 C103 H103 120.0
C102 C103 H103 120.0
C103 C104 C105 120.0
C103 C104 C107 122.1(5)
C105 C104 C107 117.8(5)
C106 C105 C104 120.0
C106 C105 H105 120.0
C104 C105 H105 120.0
C105 C106 C101 120.0
C105 C106 H106 120.0
C101 C106 H106 120.0
C104 C107 H10A 109.5
C104 C107 H10B 109.5
H10A C107 H10B 109.5
C104 C107 H10C 109.5
H10A C107 H10C 109.5
H10B C107 H10C 109.5
C302 C301 C306 120.0
C302 C301 C307 120.4(3)
C306 C301 C307 119.6(3)
C301 C302 C303 120.0
C301 C302 H302 120.0
C303 C302 H302 120.0
C302 C303 C304 120.0
C302 C303 H303 120.0
C304 C303 H303 120.0
C305 C304 C303 120.0
C305 C304 H304 120.0
C303 C304 H304 120.0
C304 C305 C306 120.0
C304 C305 H305 120.0
C306 C305 H305 120.0
C305 C306 C301 120.0
C305 C306 H306 120.0
C301 C306 H306 120.0
C301 C307 H30A 109.5
C301 C307 H30B 109.5
H30A C307 H30B 109.5
C301 C307 H30C 109.5
H30A C307 H30C 109.5
H30B C307 H30C 109.5
C402 C401 C406 120.0
C402 C401 C407 120.9(4)
C406 C401 C407 119.0(4)
C403 C402 C401 120.0
C403 C402 H402 120.0
C401 C402 H402 120.0
C402 C403 C404 120.0
C402 C403 H403 120.0
C404 C403 H403 120.0
C405 C404 C403 120.0
C405 C404 H404 120.0
C403 C404 H404 120.0
C406 C405 C404 120.0
C406 C405 H405 120.0
C404 C405 H405 120.0
C405 C406 C401 120.0
C405 C406 H406 120.0
C401 C406 H406 120.0
C401 C407 H40A 109.5
C401 C407 H40B 109.5
H40A C407 H40B 109.5
C401 C407 H40C 109.5
H40A C407 H40C 109.5
H40B C407 H40C 109.5

loop_
_geom_bond_atom_site_label_1
_geom_bond_atom_site_label_2
_geom_bond_distance
Al1 O3 1.757(3)
Al1 O2 1.761(2)
Al1 O1 1.805(2)
Al1 O4 1.919(3)
Al1 N1 2.071(3)
Al2 O6 1.760(2)
Al2 O7 1.761(2)
Al2 O5 1.799(2)
Al2 O8 1.931(3)
Al2 N2 2.082(3)
N1 C39 1.493(4)
N1 C9 1.492(4)
N1 C29 1.496(4)
N2 C59 1.495(5)
N2 C69 1.496(5)
N2 C79 1.502(4)
O1 C1 1.389(4)
O2 C21 1.351(4)
O3 C31 1.356(4)
O4 C41' 1.44(4)
O4 C41 1.491(14)
O4 H4 0.87(5)
O5 C51 1.387(4)
O6 C61 1.361(4)
O7 C71 1.363(4)
O8 C81 1.463(4)
O8 H8 0.82(4)
C1 C6 1.392(5)
C1 C2 1.398(5)
C2 C3 1.403(5)
C2 C7 1.503(5)
C3 C4 1.381(5)
C3 H3 0.9500
C4 C5 1.384(5)
C4 C8 1.507(5)
C5 C6 1.394(5)
C5 H5 0.9500
C6 C9 1.497(5)
C7 H7A 0.9800
C7 H7B 0.9800
C7 H7C 0.9800
C8 H8A 0.9800
C8 H8B 0.9800
C8 H8C 0.9800
C9 H9A 0.9900
C9 H9B 0.9900
C21 C26 1.396(5)
C21 C22 1.413(5)
C22 C23 1.381(6)
C22 C27 1.499(6)
C23 C24 1.385(6)
C23 H23 0.9500
C24 C25 1.393(6)
C24 C28 1.512(6)
C25 C26 1.395(5)
C25 H25 0.9500
C26 C29 1.495(5)
C27 H27A 0.9800
C27 H27B 0.9800
C27 H27C 0.9800
C28 H28A 0.9800
C28 H28B 0.9800
C28 H28C 0.9800
C29 H29A 0.9900
C29 H29B 0.9900
C31 C36 1.396(5)
C31 C32 1.403(5)
C32 C33 1.383(5)
C32 C37 1.513(5)
C33 C34 1.392(5)
C33 H33 0.9500
C34 C35 1.389(5)
C34 C38 1.507(5)
C35 C36 1.394(5)
C35 H35 0.9500
C36 C39 1.501(5)
C37 H37A 0.9800
C37 H37B 0.9800
C37 H37C 0.9800
C38 H38A 0.9800
C38 H38B 0.9800
C38 H38C 0.9800
C39 H39A 0.9900
C39 H39B 0.9900
C41 C42 1.476(17)
C41 C43 1.527(16)
C41 H41 1.0000
C42 H42A 0.9800
C42 H42B 0.9800
C42 H42C 0.9800
C43 H43A 0.9800
C43 H43B 0.9800
C43 H43C 0.9800
C41' C43' 1.47(4)
C41' C42' 1.55(3)
C41' H41' 1.0000
C42' H42D 0.9800
C42' H42E 0.9800
C42' H42F 0.9800
C43' H43D 0.9800
C43' H43E 0.9800
C43' H43F 0.9800
C51 C56 1.397(5)
C51 C52 1.404(5)
C52 C53 1.393(5)
C52 C57 1.506(5)
C53 C54 1.377(6)
C53 H53 0.9500
C54 C55 1.391(6)
C54 C58 1.513(6)
C55 C56 1.392(5)
C55 H55 0.9500
C56 C59 1.495(5)
C57 H57A 0.9800
C57 H57B 0.9800
C57 H57C 0.9800
C58 H58A 0.9800
C58 H58B 0.9800
C58 H58C 0.9800
C59 H59A 0.9900
C59 H59B 0.9900
C61 C66 1.397(5)
C61 C62 1.398(5)
C62 C63 1.387(5)
C62 C67 1.510(6)
C63 C64 1.393(6)
C63 H63 0.9500
C64 C65 1.383(6)
C64 C68 1.510(6)
C65 C66 1.398(5)
C65 H65 0.9500
C66 C69 1.493(5)
C67 H67A 0.9800
C67 H67B 0.9800
C67 H67C 0.9800
C68 H68A 0.9800
C68 H68B 0.9800
C68 H68C 0.9800
C69 H69A 0.9900
C69 H69B 0.9900
C71 C76 1.392(5)
C71 C72 1.401(5)
C72 C73 1.391(5)
C72 C77 1.500(5)
C73 C74 1.389(5)
C73 H73 0.9500
C74 C75 1.392(5)
C74 C78 1.515(5)
C75 C76 1.396(5)
C75 H75 0.9500
C76 C79 1.504(5)
C77 H77A 0.9800
C77 H77B 0.9800
C77 H77C 0.9800
C78 H78A 0.9800
C78 H78B 0.9800
C78 H78C 0.9800
C79 H79A 0.9900
C79 H79B 0.9900
C81 C82 1.503(6)
C81 C83 1.507(5)
C81 H81 1.0000
C82 H82A 0.9800
C82 H82B 0.9800
C82 H82C 0.9800
C83 H83A 0.9800
C83 H83B 0.9800
C83 H83C 0.9800
C101 C102 1.3900
C101 C106 1.3900
C101 H101 0.9500
C102 C103 1.3900
C102 H102 0.9500
C103 C104 1.3900
C103 H103 0.9500
C104 C105 1.3900
C104 C107 1.473(11)
C105 C106 1.3900
C105 H105 0.9500
C106 H106 0.9500
C107 H10A 0.9800
C107 H10B 0.9800
C107 H10C 0.9800
C301 C302 1.3900
C301 C306 1.3900
C301 C307 1.505(5)
C302 C303 1.3900
C302 H302 0.9500
C303 C304 1.3900
C303 H303 0.9500
C304 C305 1.3900
C304 H304 0.9500
C305 C306 1.3900
C305 H305 0.9500
C306 H306 0.9500
C307 H30A 0.9800
C307 H30B 0.9800
C307 H30C 0.9800
C401 C402 1.3900
C401 C406 1.3900
C401 C407 1.468(7)
C402 C403 1.3900
C402 H402 0.9500
C403 C404 1.3900
C403 H403 0.9500
C404 C405 1.3900
C404 H404 0.9500
C405 C406 1.3900
C405 H405 0.9500
C406 H406 0.9500
C407 H40A 0.9800
C407 H40B 0.9800
C407 H40C 0.9800

loop_
_geom_hbond_atom_site_label_D
_geom_hbond_atom_site_label_H
_geom_hbond_atom_site_label_A
_geom_hbond_distance_DH
_geom_hbond_distance_HA
_geom_hbond_distance_DA
_geom_hbond_angle_DHA
O4 H4 O5 0.87(5) 1.82(5) 2.680(4) 173(4)
O8 H8 O1 0.82(4) 1.91(5) 2.730(4) 176(4)
